data_7028479
loop_
_publ_author_name
'Kumar, George Rajendra'
'Thilagar, Pakkirisamy'

_publ_section_title
;
 Triarylborane conjugated acacH ligands and their BF2 complexes: facile
 synthesis and intriguing optical properties.
;
_journal_issue 10
_journal_name_full 'Dalton transactions (Cambridge, England : 2003)'
_journal_page_first 3871
_journal_page_last 3879
_journal_paper_doi 10.1039/c3dt52768a
_journal_volume 43
_journal_year 2014
_chemical_formula_moiety 'C29 H32 B2 F2 O2, C6 H12'
_chemical_formula_sum 'C35 H44 B2 F2 O2'
_chemical_formula_weight 556.32
_chemical_name_systematic
;
 ?
;
_space_group_IT_number 19
_symmetry_cell_setting orthorhombic
_symmetry_space_group_name_Hall 'P 2ac 2ab'
_symmetry_space_group_name_H-M 'P 21 21 21'
_atom_sites_solution_hydrogens geom
_atom_sites_solution_primary direct
_atom_sites_solution_secondary difmap
_audit_creation_method SHELXL-97
_cell_angle_alpha 90.00
_cell_angle_beta 90.00
_cell_angle_gamma 90.00
_cell_formula_units_Z 4
_cell_length_a 8.714(2)
_cell_length_b 15.194(4)
_cell_length_c 23.608(6)
_cell_measurement_reflns_used 7869
_cell_measurement_temperature 273(2)
_cell_measurement_theta_max 27.92
_cell_measurement_theta_min 2.49
_cell_volume 3125.7(14)
_computing_cell_refinement 'Bruker SMART'
_computing_data_collection 'Bruker SMART'
_computing_data_reduction 'Bruker SAINT'
_computing_molecular_graphics 'Bruker SHELXTL'
_computing_publication_material 'Bruker SHELXTL'
_computing_structure_refinement 'Bruker SHELXTL'
_computing_structure_solution 'Bruker SHELXTL'
_diffrn_ambient_temperature 273(2)
_diffrn_measured_fraction_theta_full 1.000
_diffrn_measured_fraction_theta_max 1.000
_diffrn_measurement_device_type 'CCD area detector'
_diffrn_measurement_method 'phi and omega scans'
_diffrn_radiation_monochromator graphite
_diffrn_radiation_source 'sealed tube'
_diffrn_radiation_type MoK\a
_diffrn_radiation_wavelength 0.71073
_diffrn_reflns_av_R_equivalents 0.0241
_diffrn_reflns_av_sigmaI/netI 0.0158
_diffrn_reflns_limit_h_max 10
_diffrn_reflns_limit_h_min -10
_diffrn_reflns_limit_k_max 18
_diffrn_reflns_limit_k_min -18
_diffrn_reflns_limit_l_max 28
_diffrn_reflns_limit_l_min -28
_diffrn_reflns_number 29013
_diffrn_reflns_theta_full 25.00
_diffrn_reflns_theta_max 25.00
_diffrn_reflns_theta_min 1.59
_exptl_absorpt_coefficient_mu 0.078
_exptl_absorpt_correction_T_max 0.992
_exptl_absorpt_correction_T_min 0.992
_exptl_absorpt_correction_type empirical
_exptl_crystal_colour colourless
_exptl_crystal_density_diffrn 1.182
_exptl_crystal_density_method 'not measured'
_exptl_crystal_description needle
_exptl_crystal_F_000 1192
_exptl_crystal_size_max 0.1
_exptl_crystal_size_mid 0.1
_exptl_crystal_size_min 0.1
_refine_diff_density_max 0.675
_refine_diff_density_min -0.490
_refine_diff_density_rms 0.070
_refine_ls_abs_structure_details 'Flack H D (1983), Acta Cryst. A39, 876-881'
_refine_ls_abs_structure_Flack 0.5(11)
_refine_ls_extinction_method none
_refine_ls_goodness_of_fit_ref 1.047
_refine_ls_hydrogen_treatment mixed
_refine_ls_matrix_type full
_refine_ls_number_parameters 348
_refine_ls_number_reflns 5503
_refine_ls_number_restraints 0
_refine_ls_restrained_S_all 1.047
_refine_ls_R_factor_all 0.0683
_refine_ls_R_factor_gt 0.0666
_refine_ls_shift/su_max 0.060
_refine_ls_shift/su_mean 0.002
_refine_ls_structure_factor_coef Fsqd
_refine_ls_weighting_details 'calc w=1/[\s^2^(Fo^2^)+(0.1310P)^2^+2.1075P] where P=(Fo^2^+2Fc^2^)/3'
_refine_ls_weighting_scheme calc
_refine_ls_wR_factor_gt 0.1949
_refine_ls_wR_factor_ref 0.1972
_reflns_number_gt 5325
_reflns_number_total 5503
_reflns_threshold_expression >2sigma(I)
_cod_data_source_file c3dt52768a.txt
_cod_data_source_block ptrj_m
_cod_depositor_comments
;
The following automatic conversions were performed:

'_symmetry_cell_setting' value 'Orthorhombic' changed to
'orthorhombic' according to
/usr/data/users/saulius/automatic-downloads/current/RSC/lib/dictionaries/cif_core.dic
dictionary named 'cif_core.dic' version 2.4.2 from 2011-04-26.

Automatic conversion script
Id: cif_fix_values 2281 2013-09-26 08:29:07Z andrius 
;
_cod_original_cell_volume 3125.9(13)
_cod_original_sg_symbol_H-M P2(1)2(1)2(1)
_cod_database_code 7028479

loop_
_symmetry_equiv_pos_as_xyz
'x, y, z'
'-x+1/2, -y, z+1/2'
'-x, y+1/2, -z+1/2'
'x+1/2, -y+1/2, -z'

loop_
_atom_site_label
_atom_site_type_symbol
_atom_site_fract_x
_atom_site_fract_y
_atom_site_fract_z
_atom_site_U_iso_or_equiv
_atom_site_adp_type
_atom_site_occupancy
_atom_site_symmetry_multiplicity
_atom_site_calc_flag
_atom_site_refinement_flags
O2 O 0.0809(2) 0.19515(13) -0.00336(8) 0.0301(4) Uani 1 1 d .
O1 O -0.0568(2) 0.33453(13) 0.00048(8) 0.0286(4) Uani 1 1 d .
F1 F 0.1741(2) 0.32003(13) -0.04917(8) 0.0469(5) Uani 1 1 d .
C4 C 0.0789(3) 0.19260(19) 0.05136(11) 0.0270(6) Uani 1 1 d .
C3 C 0.0171(3) 0.26061(19) 0.08369(11) 0.0261(6) Uani 1 1 d .
C7 C 0.0247(3) 0.24246(19) 0.26667(12) 0.0310(6) Uani 1 1 d .
C6 C 0.0188(3) 0.25466(19) 0.14732(12) 0.0286(6) Uani 1 1 d .
C2 C -0.0585(3) 0.32889(19) 0.05531(11) 0.0271(6) Uani 1 1 d .
C14 C -0.1781(4) 0.1970(2) 0.40992(12) 0.0352(7) Uani 1 1 d .
C23 C 0.3719(4) 0.3034(2) 0.43002(14) 0.0385(7) Uani 1 1 d .
H25 H 0.4471 0.2759 0.4516 0.046 Uiso 1 1 calc R
C8 C 0.1506(4) 0.29133(19) 0.36706(11) 0.0314(6) Uani 1 1 d .
C10 C -0.1097(4) 0.2230(2) 0.23577(12) 0.0349(7) Uani 1 1 d .
H9 H -0.1972 0.2048 0.2550 0.042 Uiso 1 1 calc R
F2 F -0.0408(3) 0.25298(15) -0.08248(7) 0.0534(6) Uani 1 1 d .
B1 B 0.0299(4) 0.2342(2) 0.33348(14) 0.0323(7) Uani 1 1 d .
C22 C 0.2647(3) 0.2520(2) 0.40119(11) 0.0315(6) Uani 1 1 d .
C13 C 0.1540(4) 0.2678(2) 0.23595(12) 0.0334(6) Uani 1 1 d .
H10 H 0.2438 0.2814 0.2554 0.040 Uiso 1 1 calc R
C1 C -0.1513(3) 0.39799(19) 0.08359(13) 0.0331(6) Uani 1 1 d .
H2 H -0.1172 0.4550 0.0713 0.050 Uiso 1 1 calc R
H1 H -0.1393 0.3932 0.1239 0.050 Uiso 1 1 calc R
H3 H -0.2574 0.3905 0.0738 0.050 Uiso 1 1 calc R
C24 C 0.3691(4) 0.3944(2) 0.42735(14) 0.0388(7) Uani 1 1 d .
C9 C -0.0834(4) 0.1689(2) 0.36443(11) 0.0316(6) Uani 1 1 d .
C12 C 0.1527(3) 0.2733(2) 0.17724(12) 0.0311(6) Uani 1 1 d .
H7 H 0.2413 0.2894 0.1579 0.037 Uiso 1 1 calc R
C5 C 0.1387(4) 0.1098(2) 0.07656(13) 0.0351(7) Uani 1 1 d .
H6 H 0.0816 0.0961 0.1102 0.053 Uiso 1 1 calc R
H4 H 0.2450 0.1172 0.0860 0.053 Uiso 1 1 calc R
H5 H 0.1281 0.0627 0.0497 0.053 Uiso 1 1 calc R
C18 C -0.0914(4) 0.0791(2) 0.34887(12) 0.0365(7) Uani 1 1 d .
C11 C -0.1137(3) 0.2307(2) 0.17692(12) 0.0345(7) Uani 1 1 d .
H8 H -0.2045 0.2198 0.1574 0.041 Uiso 1 1 calc R
C26 C 0.1504(4) 0.3842(2) 0.36345(12) 0.0378(7) Uani 1 1 d .
C17 C -0.1871(4) 0.0212(2) 0.37809(14) 0.0411(8) Uani 1 1 d .
H14 H -0.1883 -0.0379 0.3678 0.049 Uiso 1 1 calc R
C25 C 0.2570(4) 0.4334(2) 0.39434(13) 0.0414(8) Uani 1 1 d .
H26 H 0.2524 0.4945 0.3926 0.050 Uiso 1 1 calc R
C15 C -0.2756(4) 0.1378(3) 0.43711(14) 0.0431(8) Uani 1 1 d .
H15 H -0.3386 0.1583 0.4660 0.052 Uiso 1 1 calc R
C27 C 0.2771(4) 0.1528(2) 0.40684(15) 0.0412(8) Uani 1 1 d .
H24 H 0.3667 0.1382 0.4285 0.062 Uiso 1 1 calc R
H22 H 0.2848 0.1268 0.3699 0.062 Uiso 1 1 calc R
H23 H 0.1875 0.1305 0.4257 0.062 Uiso 1 1 calc R
B2 B 0.0410(4) 0.2763(2) -0.03573(13) 0.0322(7) Uani 1 1 d .
C21 C 0.0080(6) 0.0409(2) 0.30263(14) 0.0535(10) Uani 1 1 d .
H13 H 0.0014 -0.0221 0.3035 0.080 Uiso 1 1 calc R
H11 H 0.1125 0.0586 0.3085 0.080 Uiso 1 1 calc R
H12 H -0.0268 0.0620 0.2665 0.080 Uiso 1 1 calc R
C16 C -0.2821(4) 0.0498(2) 0.42273(15) 0.0433(8) Uani 1 1 d .
C20 C -0.3819(5) -0.0157(3) 0.45425(19) 0.0608(11) Uani 1 1 d .
H18 H -0.4593 0.0153 0.4752 0.091 Uiso 1 1 calc R
H16 H -0.3196 -0.0492 0.4799 0.091 Uiso 1 1 calc R
H17 H -0.4299 -0.0547 0.4276 0.091 Uiso 1 1 calc R
C28 C 0.4857(5) 0.4484(2) 0.46070(19) 0.0543(10) Uani 1 1 d .
H27 H 0.5065 0.4198 0.4962 0.081 Uiso 1 1 calc R
H28 H 0.4449 0.5061 0.4677 0.081 Uiso 1 1 calc R
H29 H 0.5789 0.4532 0.4393 0.081 Uiso 1 1 calc R
C19 C -0.1811(5) 0.2916(2) 0.42922(15) 0.0456(8) Uani 1 1 d .
H20 H -0.2413 0.2964 0.4631 0.068 Uiso 1 1 calc R
H19 H -0.2257 0.3276 0.4001 0.068 Uiso 1 1 calc R
H21 H -0.0783 0.3111 0.4367 0.068 Uiso 1 1 calc R
C29 C 0.0300(6) 0.4331(2) 0.32983(17) 0.0630(12) Uani 1 1 d .
H30 H -0.0688 0.4242 0.3469 0.094 Uiso 1 1 calc R
H32 H 0.0285 0.4114 0.2916 0.094 Uiso 1 1 calc R
H31 H 0.0538 0.4948 0.3296 0.094 Uiso 1 1 calc R
C30 C 0.4442(12) 0.8624(7) 0.2160(4) 0.149(3) Uiso 1 1 d .
H34 H 0.3740 0.8538 0.1851 0.224 Uiso 1 1 calc R
H35 H 0.4367 0.8137 0.2418 0.224 Uiso 1 1 calc R
H33 H 0.5470 0.8661 0.2015 0.224 Uiso 1 1 calc R
C31 C 0.406(2) 0.9445(11) 0.2458(6) 0.219(6) Uiso 1 1 d .
H36 H 0.2996 0.9348 0.2581 0.263 Uiso 1 1 calc R
C34 C 0.5070(10) 1.0917(6) 0.2123(4) 0.125(3) Uiso 1 1 d .
H42 H 0.6089 1.0780 0.1983 0.150 Uiso 1 1 calc R
H41 H 0.4741 1.1484 0.1977 0.150 Uiso 1 1 calc R
C33 C 0.4971(11) 1.0868(6) 0.2735(4) 0.133(3) Uiso 1 1 d .
H39 H 0.4119 1.1222 0.2870 0.160 Uiso 1 1 calc R
H40 H 0.5908 1.1089 0.2905 0.160 Uiso 1 1 calc R
C32 C 0.4709(12) 0.9821(6) 0.2911(4) 0.134(3) Uiso 1 1 d .
H38 H 0.5682 0.9542 0.2998 0.161 Uiso 1 1 calc R
H37 H 0.4044 0.9774 0.3239 0.161 Uiso 1 1 calc R
C36 C 0.3897(13) 1.0176(7) 0.1997(4) 0.146(3) Uiso 1 1 d .
H43 H 0.4091 0.9929 0.1625 0.175 Uiso 1 1 calc R
H44 H 0.2864 1.0413 0.2001 0.175 Uiso 1 1 calc R

loop_
_atom_site_aniso_label
_atom_site_aniso_U_11
_atom_site_aniso_U_22
_atom_site_aniso_U_33
_atom_site_aniso_U_23
_atom_site_aniso_U_13
_atom_site_aniso_U_12
O2 0.0343(10) 0.0361(10) 0.0199(9) -0.0035(8) 0.0001(8) 0.0020(8)
O1 0.0298(10) 0.0360(10) 0.0200(9) 0.0040(8) 0.0010(8) 0.0026(8)
F1 0.0449(11) 0.0509(11) 0.0449(11) 0.0119(9) 0.0207(9) 0.0065(9)
C4 0.0243(13) 0.0340(14) 0.0227(13) 0.0012(11) -0.0013(10) -0.0064(11)
C3 0.0230(13) 0.0341(14) 0.0210(14) 0.0006(11) 0.0009(10) -0.0026(11)
C7 0.0379(16) 0.0339(14) 0.0211(14) -0.0003(11) -0.0012(11) 0.0015(13)
C6 0.0322(14) 0.0337(14) 0.0200(13) 0.0006(11) -0.0006(11) -0.0013(12)
C2 0.0252(13) 0.0320(13) 0.0242(13) -0.0013(11) -0.0015(10) -0.0057(11)
C14 0.0369(16) 0.0426(16) 0.0262(14) 0.0034(12) -0.0020(12) 0.0053(13)
C23 0.0356(17) 0.0395(16) 0.0403(17) -0.0070(13) 0.0005(13) -0.0008(13)
C8 0.0465(16) 0.0316(14) 0.0162(12) -0.0010(11) 0.0035(12) -0.0022(13)
C10 0.0297(15) 0.0502(17) 0.0249(14) 0.0033(12) 0.0039(11) -0.0041(13)
F2 0.0742(14) 0.0623(13) 0.0235(9) -0.0083(9) -0.0155(9) 0.0218(12)
B1 0.0446(19) 0.0315(16) 0.0208(15) -0.0023(12) 0.0007(13) 0.0085(14)
C22 0.0383(15) 0.0318(15) 0.0245(14) -0.0031(11) 0.0015(12) -0.0024(13)
C13 0.0344(15) 0.0423(16) 0.0234(13) -0.0037(12) -0.0040(12) -0.0028(13)
C1 0.0333(14) 0.0364(15) 0.0296(14) -0.0017(12) -0.0016(12) 0.0027(12)
C24 0.0367(17) 0.0380(16) 0.0418(17) -0.0092(13) 0.0102(14) -0.0089(13)
C9 0.0373(15) 0.0391(15) 0.0183(12) -0.0001(11) -0.0077(11) 0.0000(13)
C12 0.0320(14) 0.0388(15) 0.0224(13) 0.0008(11) -0.0002(12) -0.0043(12)
C5 0.0416(17) 0.0359(15) 0.0280(14) 0.0020(12) 0.0034(13) 0.0030(13)
C18 0.0482(19) 0.0378(15) 0.0234(13) -0.0016(12) -0.0090(13) -0.0022(14)
C11 0.0267(14) 0.0513(18) 0.0255(14) 0.0042(12) -0.0039(11) -0.0033(13)
C26 0.060(2) 0.0320(15) 0.0212(13) 0.0011(11) 0.0036(14) 0.0025(14)
C17 0.0496(19) 0.0368(16) 0.0368(17) 0.0021(13) -0.0136(14) -0.0077(14)
C25 0.062(2) 0.0279(15) 0.0346(16) -0.0012(12) 0.0121(16) -0.0064(15)
C15 0.0327(16) 0.059(2) 0.0375(17) 0.0071(14) 0.0043(13) 0.0055(15)
C27 0.0416(17) 0.0342(16) 0.0479(19) -0.0030(14) -0.0108(14) 0.0026(14)
B2 0.0360(17) 0.0415(18) 0.0193(14) 0.0011(12) 0.0016(13) 0.0070(14)
C21 0.094(3) 0.0377(17) 0.0284(16) -0.0061(13) 0.0000(18) -0.0006(19)
C16 0.0309(16) 0.0518(19) 0.0472(19) 0.0119(15) -0.0066(14) -0.0053(14)
C20 0.042(2) 0.072(3) 0.068(3) 0.024(2) 0.0005(18) -0.0126(19)
C28 0.046(2) 0.0418(19) 0.075(3) -0.0175(18) 0.0006(19) -0.0102(16)
C19 0.057(2) 0.0450(18) 0.0350(17) -0.0041(14) 0.0109(16) 0.0097(16)
C29 0.109(4) 0.0357(18) 0.045(2) 0.0033(15) -0.030(2) 0.008(2)

loop_
_atom_type_symbol
_atom_type_description
_atom_type_scat_dispersion_real
_atom_type_scat_dispersion_imag
_atom_type_scat_source
C C 0.0033 0.0016 'International Tables Vol C Tables 4.2.6.8 and 6.1.1.4'
H H 0.0000 0.0000 'International Tables Vol C Tables 4.2.6.8 and 6.1.1.4'
B B 0.0013 0.0007 'International Tables Vol C Tables 4.2.6.8 and 6.1.1.4'
O O 0.0106 0.0060 'International Tables Vol C Tables 4.2.6.8 and 6.1.1.4'
F F 0.0171 0.0103 'International Tables Vol C Tables 4.2.6.8 and 6.1.1.4'

loop_
_geom_angle_atom_site_label_1
_geom_angle_atom_site_label_2
_geom_angle_atom_site_label_3
_geom_angle
C4 O2 B2 122.2(2)
C2 O1 B2 122.5(2)
O2 C4 C3 122.1(3)
O2 C4 C5 114.9(2)
C3 C4 C5 123.0(2)
C4 C3 C2 118.0(2)
C4 C3 C6 119.9(2)
C2 C3 C6 121.8(2)
C13 C7 C10 117.4(2)
C13 C7 B1 121.2(3)
C10 C7 B1 121.5(3)
C12 C6 C11 119.4(3)
C12 C6 C3 120.1(2)
C11 C6 C3 120.4(2)
O1 C2 C3 121.4(3)
O1 C2 C1 114.1(2)
C3 C2 C1 124.4(2)
C15 C14 C9 120.6(3)
C15 C14 C19 117.7(3)
C9 C14 C19 121.6(3)
C24 C23 C22 121.7(3)
C22 C8 C26 117.3(3)
C22 C8 B1 121.6(3)
C26 C8 B1 121.2(3)
C11 C10 C7 121.2(3)
C8 B1 C9 122.0(2)
C8 B1 C7 118.4(3)
C9 B1 C7 119.5(3)
C23 C22 C8 120.8(3)
C23 C22 C27 117.8(3)
C8 C22 C27 121.4(3)
C12 C13 C7 122.0(3)
C25 C24 C23 117.7(3)
C25 C24 C28 122.1(3)
C23 C24 C28 120.1(3)
C18 C9 C14 117.2(3)
C18 C9 B1 121.1(3)
C14 C9 B1 121.7(3)
C13 C12 C6 120.0(3)
C17 C18 C9 120.6(3)
C17 C18 C21 117.3(3)
C9 C18 C21 122.0(3)
C10 C11 C6 119.9(3)
C25 C26 C8 120.1(3)
C25 C26 C29 118.2(3)
C8 C26 C29 121.6(3)
C18 C17 C16 121.8(3)
C24 C25 C26 122.3(3)
C16 C15 C14 122.5(3)
F2 B2 F1 112.4(3)
F2 B2 O2 108.8(3)
F1 B2 O2 108.7(3)
F2 B2 O1 108.6(3)
F1 B2 O1 109.1(3)
O2 B2 O1 109.2(2)
C15 C16 C17 117.3(3)
C15 C16 C20 122.6(4)
C17 C16 C20 120.1(3)
C32 C31 C30 130.4(14)
C32 C31 C36 106.9(12)
C30 C31 C36 106.8(10)
C33 C34 C36 96.5(7)
C34 C33 C32 107.9(7)
C31 C32 C33 105.5(10)
C34 C36 C31 109.0(10)

loop_
_geom_bond_atom_site_label_1
_geom_bond_atom_site_label_2
_geom_bond_distance
O2 C4 1.293(3)
O2 B2 1.492(4)
O1 C2 1.297(3)
O1 B2 1.496(4)
F1 B2 1.374(4)
C4 C3 1.393(4)
C4 C5 1.486(4)
C3 C2 1.400(4)
C3 C6 1.505(4)
C7 C13 1.394(4)
C7 C10 1.411(4)
C7 B1 1.583(4)
C6 C12 1.393(4)
C6 C11 1.398(4)
C2 C1 1.484(4)
C14 C15 1.394(5)
C14 C9 1.420(4)
C14 C19 1.509(5)
C23 C24 1.384(5)
C23 C22 1.395(4)
C8 C22 1.413(4)
C8 C26 1.413(4)
C8 B1 1.577(5)
C10 C11 1.395(4)
F2 B2 1.361(4)
B1 C9 1.579(5)
C22 C27 1.517(4)
C13 C12 1.389(4)
C24 C25 1.383(5)
C24 C28 1.524(5)
C9 C18 1.415(4)
C18 C17 1.395(5)
C18 C21 1.509(5)
C26 C25 1.398(5)
C26 C29 1.511(5)
C17 C16 1.408(5)
C15 C16 1.381(5)
C16 C20 1.517(5)
C30 C31 1.471(16)
C31 C32 1.339(15)
C31 C36 1.561(16)
C34 C33 1.450(10)
C34 C36 1.550(12)
C33 C32 1.660(13)
